data_4502112
loop_
_publ_author_name
'Lis, Agnieszka'
'Guedes da Silva, M. F\'atima C.'
'Kirillov, Alexander M.'
'Smole\'nski, Piotr'
'Pombeiro, Armando J. L.'

_publ_section_title
;
 Design of Silver(I)&#x2212;PTA Coordination Polymers through Controlled
 N,P-Coordination of 1,3,5-Triaza-7-phosphaadamantane (PTA) with
 Arylcarboxylates
;
_journal_issue 12
_journal_name_full 'Crystal Growth &amp; Design'
_journal_page_first 5244
_journal_paper_doi 10.1021/cg101058x
_journal_volume 10
_journal_year 2010
_chemical_formula_moiety 'C13 H17 Ag N3 O2 P'
_chemical_formula_sum 'C13 H17 Ag N3 O2 P'
_chemical_formula_weight 386.14
_chemical_name_systematic
; 
 ? 
;
_space_group_IT_number 61
_symmetry_cell_setting orthorhombic
_symmetry_space_group_name_Hall '-P 2ac 2ab'
_symmetry_space_group_name_H-M 'P b c a'
_atom_sites_solution_hydrogens geom
_atom_sites_solution_primary direct
_atom_sites_solution_secondary difmap
_audit_creation_method SHELXL-97
_cell_angle_alpha 90.00
_cell_angle_beta 90.00
_cell_angle_gamma 90.00
_cell_formula_units_Z 8
_cell_length_a 11.9228(6)
_cell_length_b 11.8475(6)
_cell_length_c 19.5004(10)
_cell_measurement_reflns_used 4873
_cell_measurement_temperature 150(2)
_cell_measurement_theta_max 25.94
_cell_measurement_theta_min 2.64
_cell_volume 2754.5(2)
_computing_cell_refinement 'Bruker SAINT'
_computing_data_collection 'Bruker APEX2'
_computing_data_reduction 'Bruker SAINT'
_computing_molecular_graphics 'Bruker SHELXTL'
_computing_publication_material 'Bruker SHELXTL'
_computing_structure_refinement 'SHELXL-97 (Sheldrick, 2008)'
_computing_structure_solution 'SHELXS-97 (Sheldrick, 2008)'
_diffrn_ambient_temperature 150(2)
_diffrn_measured_fraction_theta_full 0.993
_diffrn_measured_fraction_theta_max 0.993
_diffrn_measurement_device_type 'Bruker APEX-II CCD'
_diffrn_measurement_method '\f and \w scans'
_diffrn_radiation_monochromator graphite
_diffrn_radiation_source 'fine-focus sealed tube'
_diffrn_radiation_type MoK\a
_diffrn_radiation_wavelength 0.71073
_diffrn_reflns_av_R_equivalents 0.0455
_diffrn_reflns_av_sigmaI/netI 0.0408
_diffrn_reflns_limit_h_max 14
_diffrn_reflns_limit_h_min -10
_diffrn_reflns_limit_k_max 14
_diffrn_reflns_limit_k_min -14
_diffrn_reflns_limit_l_max 24
_diffrn_reflns_limit_l_min -21
_diffrn_reflns_number 17575
_diffrn_reflns_theta_full 26.40
_diffrn_reflns_theta_max 26.40
_diffrn_reflns_theta_min 2.64
_exptl_absorpt_coefficient_mu 1.584
_exptl_absorpt_correction_T_max 0.7201
_exptl_absorpt_correction_T_min 0.6111
_exptl_absorpt_correction_type multi-scan
_exptl_absorpt_process_details sadabs
_exptl_crystal_colour colourless
_exptl_crystal_density_diffrn 1.862
_exptl_crystal_density_method 'not measured'
_exptl_crystal_description prism
_exptl_crystal_F_000 1552
_exptl_crystal_size_max 0.32
_exptl_crystal_size_mid 0.27
_exptl_crystal_size_min 0.21
_refine_diff_density_max 0.454
_refine_diff_density_min -0.475
_refine_diff_density_rms 0.120
_refine_ls_extinction_method none
_refine_ls_goodness_of_fit_ref 1.032
_refine_ls_hydrogen_treatment constr
_refine_ls_matrix_type full
_refine_ls_number_parameters 181
_refine_ls_number_reflns 2803
_refine_ls_number_restraints 0
_refine_ls_restrained_S_all 1.032
_refine_ls_R_factor_all 0.0494
_refine_ls_R_factor_gt 0.0283
_refine_ls_shift/su_max 0.002
_refine_ls_shift/su_mean 0.000
_refine_ls_structure_factor_coef Fsqd
_refine_ls_weighting_details 'calc w=1/[\s^2^(Fo^2^)+(0.0421P)^2^+0.0000P] where P=(Fo^2^+2Fc^2^)/3'
_refine_ls_weighting_scheme calc
_refine_ls_wR_factor_gt 0.0702
_refine_ls_wR_factor_ref 0.0781
_reflns_number_gt 2094
_reflns_number_total 2803
_reflns_threshold_expression >2sigma(I)
_cod_data_source_file cg101058x_si_002.cif
_cod_data_source_block Compound_1
_cod_database_code 4502112

loop_
_symmetry_equiv_pos_as_xyz
'x, y, z'
'x+1/2, -y+1/2, -z'
'-x, y+1/2, -z+1/2'
'-x+1/2, -y, z+1/2'
'-x, -y, -z'
'-x-1/2, y-1/2, z'
'x, -y-1/2, z-1/2'
'x-1/2, y, -z-1/2'

loop_
_atom_site_label
_atom_site_type_symbol
_atom_site_fract_x
_atom_site_fract_y
_atom_site_fract_z
_atom_site_U_iso_or_equiv
_atom_site_adp_type
_atom_site_occupancy
_atom_site_symmetry_multiplicity
_atom_site_calc_flag
_atom_site_refinement_flags
C1 C 1.1970(2) 0.1824(3) 0.61856(15) 0.0151(7) Uani 1 1 d .
C2 C 1.3041(2) 0.2175(3) 0.58381(14) 0.0134(7) Uani 1 1 d .
C3 C 1.3850(2) 0.1371(3) 0.56657(15) 0.0170(7) Uani 1 1 d .
H3 H 1.3717 0.0596 0.5760 0.020 Uiso 1 1 calc R
C4 C 1.4845(3) 0.1698(3) 0.53575(16) 0.0213(8) Uani 1 1 d .
H4 H 1.5398 0.1148 0.5250 0.026 Uiso 1 1 calc R
C5 C 1.5035(3) 0.2822(3) 0.52061(17) 0.0218(8) Uani 1 1 d .
H5 H 1.5716 0.3043 0.4992 0.026 Uiso 1 1 calc R
C6 C 1.4232(3) 0.3628(3) 0.53668(15) 0.0234(8) Uani 1 1 d .
H6 H 1.4356 0.4399 0.5258 0.028 Uiso 1 1 calc R
C7 C 1.3242(3) 0.3298(3) 0.56884(15) 0.0180(7) Uani 1 1 d .
H7 H 1.2698 0.3850 0.5807 0.022 Uiso 1 1 calc R
C11 C 0.7432(3) 0.0084(3) 0.74170(15) 0.0136(7) Uani 1 1 d .
H11A H 0.7798 -0.0135 0.7853 0.016 Uiso 1 1 calc R
H11B H 0.7343 0.0915 0.7418 0.016 Uiso 1 1 calc R
C12 C 0.7339(3) -0.0059(2) 0.59914(15) 0.0159(7) Uani 1 1 d .
H12A H 0.7239 0.0766 0.5936 0.019 Uiso 1 1 calc R
H12B H 0.7652 -0.0359 0.5558 0.019 Uiso 1 1 calc R
C13 C 0.8136(2) -0.1864(3) 0.67680(15) 0.0154(7) Uani 1 1 d .
H13A H 0.8488 -0.2239 0.6368 0.018 Uiso 1 1 calc R
H13B H 0.8521 -0.2138 0.7186 0.018 Uiso 1 1 calc R
C14 C 0.5729(3) -0.0137(3) 0.67373(15) 0.0157(7) Uani 1 1 d .
H14A H 0.4946 -0.0412 0.6761 0.019 Uiso 1 1 calc R
H14B H 0.5703 0.0697 0.6702 0.019 Uiso 1 1 calc R
C15 C 0.6338(3) -0.1811(3) 0.61827(15) 0.0165(7) Uani 1 1 d .
H15A H 0.6729 -0.2108 0.5773 0.020 Uiso 1 1 calc R
H15B H 0.5575 -0.2139 0.6189 0.020 Uiso 1 1 calc R
C16 C 0.6405(2) -0.1700(2) 0.74027(15) 0.0151(7) Uani 1 1 d .
H16A H 0.6835 -0.1918 0.7816 0.018 Uiso 1 1 calc R
H16B H 0.5643 -0.2025 0.7447 0.018 Uiso 1 1 calc R
N11 N 0.6310(2) -0.04460(19) 0.73827(12) 0.0129(6) Uani 1 1 d .
N12 N 0.6245(2) -0.0582(2) 0.61204(13) 0.0151(6) Uani 1 1 d .
N13 N 0.6946(2) -0.2188(2) 0.68012(12) 0.0140(6) Uani 1 1 d .
O1 O 1.16764(17) 0.08136(17) 0.60786(11) 0.0205(5) Uani 1 1 d .
O2 O 1.14507(18) 0.25133(19) 0.65447(11) 0.0245(6) Uani 1 1 d .
P1 P 0.83404(7) -0.03266(7) 0.66948(4) 0.0135(2) Uani 1 1 d .
Ag1 Ag 1.01981(2) 0.02600(2) 0.663616(13) 0.01742(11) Uani 1 1 d .

loop_
_atom_site_aniso_label
_atom_site_aniso_U_11
_atom_site_aniso_U_22
_atom_site_aniso_U_33
_atom_site_aniso_U_23
_atom_site_aniso_U_13
_atom_site_aniso_U_12
C1 0.0115(17) 0.0236(18) 0.0100(16) 0.0044(14) -0.0062(14) 0.0007(15)
C2 0.0139(17) 0.0204(16) 0.0059(15) 0.0003(13) -0.0044(13) -0.0008(14)
C3 0.0180(18) 0.0188(16) 0.0144(17) 0.0015(13) -0.0038(14) -0.0024(14)
C4 0.0136(18) 0.035(2) 0.0149(18) 0.0001(16) -0.0021(14) 0.0035(15)
C5 0.0147(18) 0.039(2) 0.0112(16) -0.0013(16) 0.0012(13) -0.0111(16)
C6 0.031(2) 0.0256(18) 0.0136(17) 0.0022(14) -0.0013(15) -0.0161(17)
C7 0.0198(18) 0.0183(16) 0.0158(17) -0.0009(15) -0.0002(14) -0.0020(14)
C11 0.0076(16) 0.0172(16) 0.0158(17) 0.0006(13) -0.0007(14) -0.0020(12)
C12 0.0160(19) 0.0181(16) 0.0137(17) 0.0013(13) -0.0007(14) -0.0010(13)
C13 0.0141(17) 0.0165(16) 0.0155(17) 0.0027(14) 0.0008(13) 0.0005(14)
C14 0.0105(19) 0.0193(16) 0.0171(18) 0.0005(13) -0.0006(14) 0.0002(14)
C15 0.0152(17) 0.0188(16) 0.0156(16) 0.0000(14) -0.0001(14) -0.0037(14)
C16 0.0104(16) 0.0187(16) 0.0160(17) 0.0043(14) 0.0018(13) -0.0025(13)
N11 0.0078(13) 0.0165(13) 0.0145(14) 0.0014(11) 0.0001(11) 0.0007(11)
N12 0.0116(14) 0.0192(14) 0.0145(13) 0.0021(11) -0.0011(11) -0.0017(11)
N13 0.0115(14) 0.0187(13) 0.0118(13) 0.0005(11) 0.0006(11) -0.0012(11)
O1 0.0161(12) 0.0166(12) 0.0288(13) 0.0059(11) 0.0028(10) -0.0062(10)
O2 0.0139(13) 0.0353(15) 0.0242(13) -0.0077(11) 0.0036(10) -0.0010(11)
P1 0.0093(4) 0.0163(4) 0.0150(5) 0.0013(4) 0.0003(3) -0.0009(3)
Ag1 0.01013(17) 0.02120(17) 0.02094(18) 0.00120(11) 0.00054(10) -0.00307(10)

loop_
_atom_type_symbol
_atom_type_description
_atom_type_scat_dispersion_real
_atom_type_scat_dispersion_imag
_atom_type_scat_source
C C 0.0033 0.0016 'International Tables Vol C Tables 4.2.6.8 and 6.1.1.4'
H H 0.0000 0.0000 'International Tables Vol C Tables 4.2.6.8 and 6.1.1.4'
N N 0.0061 0.0033 'International Tables Vol C Tables 4.2.6.8 and 6.1.1.4'
O O 0.0106 0.0060 'International Tables Vol C Tables 4.2.6.8 and 6.1.1.4'
P P 0.1023 0.0942 'International Tables Vol C Tables 4.2.6.8 and 6.1.1.4'
Ag Ag -0.8971 1.1015 'International Tables Vol C Tables 4.2.6.8 and 6.1.1.4'

loop_
_geom_angle_atom_site_label_1
_geom_angle_atom_site_label_2
_geom_angle_atom_site_label_3
_geom_angle
_geom_angle_site_symmetry_3
O2 C1 O1 125.3(3) .
O2 C1 C2 119.8(3) .
O1 C1 C2 115.0(3) .
C7 C2 C3 119.1(3) .
C7 C2 C1 120.5(3) .
C3 C2 C1 120.4(3) .
C4 C3 C2 120.4(3) .
C4 C3 H3 119.8 .
C2 C3 H3 119.8 .
C5 C4 C3 120.1(3) .
C5 C4 H4 119.9 .
C3 C4 H4 119.9 .
C4 C5 C6 120.1(3) .
C4 C5 H5 120.0 .
C6 C5 H5 120.0 .
C5 C6 C7 119.6(3) .
C5 C6 H6 120.2 .
C7 C6 H6 120.2 .
C2 C7 C6 120.8(3) .
C2 C7 H7 119.6 .
C6 C7 H7 119.6 .
N11 C11 P1 112.6(2) .
N11 C11 H11A 109.1 .
P1 C11 H11A 109.1 .
N11 C11 H11B 109.1 .
P1 C11 H11B 109.1 .
H11A C11 H11B 107.8 .
N12 C12 P1 112.0(2) .
N12 C12 H12A 109.2 .
P1 C12 H12A 109.2 .
N12 C12 H12B 109.2 .
P1 C12 H12B 109.2 .
H12A C12 H12B 107.9 .
N13 C13 P1 112.8(2) .
N13 C13 H13A 109.0 .
P1 C13 H13A 109.0 .
N13 C13 H13B 109.0 .
P1 C13 H13B 109.0 .
H13A C13 H13B 107.8 .
N12 C14 N11 114.5(2) .
N12 C14 H14A 108.6 .
N11 C14 H14A 108.6 .
N12 C14 H14B 108.6 .
N11 C14 H14B 108.6 .
H14A C14 H14B 107.6 .
N12 C15 N13 113.9(2) .
N12 C15 H15A 108.8 .
N13 C15 H15A 108.8 .
N12 C15 H15B 108.8 .
N13 C15 H15B 108.8 .
H15A C15 H15B 107.7 .
N13 C16 N11 114.1(2) .
N13 C16 H16A 108.7 .
N11 C16 H16A 108.7 .
N13 C16 H16B 108.7 .
N11 C16 H16B 108.7 .
H16A C16 H16B 107.6 .
C11 N11 C14 110.9(2) .
C11 N11 C16 110.7(2) .
C14 N11 C16 107.7(2) .
C11 N11 Ag1 107.82(17) 8_557
C14 N11 Ag1 108.79(17) 8_557
C16 N11 Ag1 110.93(17) 8_557
C14 N12 C15 109.0(2) .
C14 N12 C12 111.4(2) .
C15 N12 C12 111.5(2) .
C16 N13 C13 111.0(2) .
C16 N13 C15 108.6(2) .
C13 N13 C15 111.0(2) .
C1 O1 Ag1 115.3(2) .
C11 P1 C13 97.14(14) .
C11 P1 C12 98.17(15) .
C13 P1 C12 98.18(13) .
C11 P1 Ag1 121.27(10) .
C13 P1 Ag1 115.16(10) .
C12 P1 Ag1 121.90(10) .
O1 Ag1 P1 152.63(6) .
O1 Ag1 N11 93.11(8) 8_657
P1 Ag1 N11 111.82(6) 8_657

loop_
_geom_bond_atom_site_label_1
_geom_bond_atom_site_label_2
_geom_bond_distance
_geom_bond_site_symmetry_2
C1 O2 1.241(4) .
C1 O1 1.265(4) .
C1 C2 1.504(4) .
C2 C7 1.383(4) .
C2 C3 1.396(4) .
C3 C4 1.385(4) .
C3 H3 0.9500 .
C4 C5 1.383(5) .
C4 H4 0.9500 .
C5 C6 1.388(5) .
C5 H5 0.9500 .
C6 C7 1.392(4) .
C6 H6 0.9500 .
C7 H7 0.9500 .
C11 N11 1.479(4) .
C11 P1 1.842(3) .
C11 H11A 0.9900 .
C11 H11B 0.9900 .
C12 N12 1.466(4) .
C12 P1 1.846(3) .
C12 H12A 0.9900 .
C12 H12B 0.9900 .
C13 N13 1.471(4) .
C13 P1 1.844(3) .
C13 H13A 0.9900 .
C13 H13B 0.9900 .
C14 N12 1.451(4) .
C14 N11 1.483(4) .
C14 H14A 0.9900 .
C14 H14B 0.9900 .
C15 N12 1.465(4) .
C15 N13 1.476(4) .
C15 H15A 0.9900 .
C15 H15B 0.9900 .
C16 N13 1.459(4) .
C16 N11 1.490(4) .
C16 H16A 0.9900 .
C16 H16B 0.9900 .
N11 Ag1 2.474(2) 8_557
O1 Ag1 2.172(2) .
P1 Ag1 2.3242(9) .
Ag1 N11 2.474(2) 8_657
